data_7008661
loop_
_publ_author_name
'Yoshikawa, Hirofumi'
'Nishikiori, Shin-ichi'

_publ_section_title
;
 Crystal structures and spectroscopic properties of
 polycyano-polycadmate host clathrates including a CT complex guest of
 methylviologen dication and aromatic donor.
;
_journal_issue 18
_journal_name_full 'Dalton transactions (Cambridge, England : 2003)'
_journal_page_first 3056
_journal_page_last 3064
_journal_paper_doi 10.1039/b505722a
_journal_year 2005
_chemical_formula_structural '(C12 H14 N2) (Cd3 (CN)7 Cl) (C7 H8 O)2'
_chemical_formula_sum 'C33 H30 Cd3 Cl N9 O2'
_chemical_formula_weight 957.346
_space_group_IT_number 29
_symmetry_cell_setting orthorhombic
_symmetry_Int_Tables_number 29
_symmetry_space_group_name_Hall 'P 2c -2ac'
_symmetry_space_group_name_H-M 'P c a 21'
_atom_sites_solution_hydrogens geom
_atom_sites_solution_primary direct
_atom_sites_solution_secondary difmap
_audit_creation_method SHELXL-97
_cell_angle_alpha 90.00
_cell_angle_beta 90.00
_cell_angle_gamma 90.00
_cell_formula_units_Z 4
_cell_length_a 14.7068(3)
_cell_length_b 8.70830(10)
_cell_length_c 29.9347(5)
_cell_measurement_reflns_used 63005
_cell_measurement_temperature 293(2)
_cell_measurement_theta_max 30.03
_cell_measurement_theta_min 1.38
_cell_volume 3833.77(11)
_computing_structure_refinement 'SHELXL-97 (Sheldrick, 1997)'
_computing_structure_solution 'SHELXS-97 (Sheldrick, 1990)'
_diffrn_ambient_temperature 293(2)
_diffrn_measured_fraction_theta_full 1.000
_diffrn_measured_fraction_theta_max 1.000
_diffrn_measurement_device_type 'Rigaku RAXIS-RAPID'
_diffrn_measurement_method \w
_diffrn_radiation_monochromator graphite
_diffrn_radiation_source 'fine-focus sealed tube'
_diffrn_radiation_type MoK\a
_diffrn_radiation_wavelength 0.71069
_diffrn_reflns_av_R_equivalents 0.0449
_diffrn_reflns_av_sigmaI/netI 0.0494
_diffrn_reflns_limit_h_max 20
_diffrn_reflns_limit_h_min 0
_diffrn_reflns_limit_k_max 12
_diffrn_reflns_limit_k_min 0
_diffrn_reflns_limit_l_max 42
_diffrn_reflns_limit_l_min 0
_diffrn_reflns_number 39325
_diffrn_reflns_theta_full 30.03
_diffrn_reflns_theta_max 30.03
_diffrn_reflns_theta_min 1.36
_exptl_absorpt_coefficient_mu 1.749
_exptl_absorpt_correction_T_max 1.1334
_exptl_absorpt_correction_T_min 0.8302
_exptl_absorpt_correction_type empirical
_exptl_absorpt_process_details 'PROCESS-AUTO, RIGAKU Co., Tokyo, Japan(1998)'
_exptl_crystal_colour orange
_exptl_crystal_density_diffrn 1.659
_exptl_crystal_density_method 'not measured'
_exptl_crystal_description block
_exptl_crystal_F_000 1872
_exptl_crystal_size_max 0.240
_exptl_crystal_size_mid 0.230
_exptl_crystal_size_min 0.220
_refine_diff_density_max 0.400
_refine_diff_density_min -0.469
_refine_diff_density_rms 0.112
_refine_ls_abs_structure_details 'Flack H D (1983), Acta Cryst. A39, 876-881'
_refine_ls_abs_structure_Flack -0.06(4)
_refine_ls_extinction_method none
_refine_ls_goodness_of_fit_ref 0.913
_refine_ls_hydrogen_treatment mixed
_refine_ls_matrix_type full
_refine_ls_number_parameters 437
_refine_ls_number_reflns 5710
_refine_ls_number_restraints 5
_refine_ls_restrained_S_all 0.914
_refine_ls_R_factor_all 0.0484
_refine_ls_R_factor_gt 0.0272
_refine_ls_shift/su_max 0.015
_refine_ls_shift/su_mean 0.000
_refine_ls_structure_factor_coef Fsqd
_refine_ls_weighting_details 'calc w=1/[\s^2^(Fo^2^)+(0.0352P)^2^+0.0000P] where P=(Fo^2^+2Fc^2^)/3'
_refine_ls_weighting_scheme calc
_refine_ls_wR_factor_gt 0.0715
_refine_ls_wR_factor_ref 0.0755
_reflns_number_gt 4035
_reflns_number_total 5710
_reflns_threshold_expression >2sigma(I)
_cod_data_source_file b505722a.txt
_cod_data_source_block pcresol1
_cod_depositor_comments
;
The following automatic conversions were performed:
'_symmetry_cell_setting' value 'Orthorhombic' changed to 'orthorhombic'
according to '/home/saulius/struct/CIF-dictionaries/cif_core.dic'
dictionary named 'cif_core.dic' version 2.4.1 from 2010-06-29.

Automatic conversion script
Id: cif_fix_enum 1527 2010-12-29 10:47:43Z saulius 
;
_cod_database_code 7008661

loop_
_symmetry_equiv_pos_as_xyz
x,y,z
-x,-y,1/2+z
1/2-x,y,1/2+z
1/2+x,-y,z

loop_
_atom_site_label
_atom_site_type_symbol
_atom_site_fract_x
_atom_site_fract_y
_atom_site_fract_z
_atom_site_U_iso_or_equiv
_atom_site_adp_type
_atom_site_occupancy
_atom_site_symmetry_multiplicity
_atom_site_calc_flag
_atom_site_refinement_flags
_atom_site_disorder_assembly
_atom_site_disorder_group
Cd1 Cd 0.92085(3) 0.22860(5) 0.088926(13) 0.04018(11) Uani 1 1 d . . .
Cd2 Cd 0.75885(3) 0.72882(4) -0.00060(2) 0.03766(9) Uani 1 1 d . . .
Cd3 Cd 0.59571(3) 1.23540(5) -0.089961(14) 0.03941(11) Uani 1 1 d . . .
Cl Cl 0.58748(18) 1.2496(3) -0.17241(9) 0.0750(7) Uani 1 1 d . . .
C1 C 0.9414(6) 0.2354(8) 0.1647(3) 0.0492(18) Uani 1 1 d . . .
N1 N 0.9507(9) 0.2373(10) 0.1983(3) 0.120(4) Uani 1 1 d . . .
C2 C 0.8490(5) 0.4313(8) 0.0611(3) 0.0471(16) Uani 1 1 d . . .
N2 N 0.8179(4) 0.5336(7) 0.0431(2) 0.0533(16) Uani 1 1 d . . .
C3 C 1.0560(5) 0.2397(9) 0.0557(3) 0.0540(19) Uani 1 1 d . . .
N3 N 1.1222(5) 0.2529(7) 0.0365(3) 0.0595(18) Uani 1 1 d . . .
C4 C 0.8554(5) 0.0180(8) 0.0633(3) 0.0465(17) Uani 1 1 d . . .
N4 N 0.8226(4) -0.0825(8) 0.0444(2) 0.0542(16) Uani 1 1 d . . .
C5 C 0.6623(5) 1.0212(8) -0.0663(3) 0.0451(16) Uani 1 1 d . . .
N5 N 0.6967(4) 0.9197(7) -0.0515(2) 0.0530(15) Uani 1 1 d . . .
C6 C 0.9568(5) 0.7466(9) -0.0625(3) 0.0487(17) Uani 1 1 d . . .
N6 N 0.8881(5) 0.7398(8) -0.0458(2) 0.0566(17) Uani 1 1 d . . .
C7 C 0.6734(5) 1.4373(9) -0.0653(3) 0.0524(18) Uani 1 1 d . . .
N7 N 0.7045(4) 1.5400(7) -0.0501(2) 0.0591(17) Uani 1 1 d . . .
C101 C 0.6102(8) 0.6015(10) -0.2740(3) 0.079(3) Uani 1 1 d . . .
H101 H 0.6332 0.5070 -0.2830 0.095 Uiso 1 1 calc D . .
C102 C 0.5791(6) 0.6198(9) -0.2316(3) 0.067(2) Uani 1 1 d . . .
H102 H 0.5811 0.5380 -0.2116 0.080 Uiso 1 1 calc . . .
C103 C 0.5438(5) 0.7623(7) -0.2178(3) 0.0486(15) Uani 1 1 d . . .
C104 C 0.5411(5) 0.8776(7) -0.2499(4) 0.0641(17) Uani 1 1 d . . .
H104 H 0.5162 0.9726 -0.2427 0.077 Uiso 1 1 calc . . .
C105 C 0.5737(6) 0.8541(9) -0.2911(3) 0.070(2) Uani 1 1 d . . .
H105 H 0.5725 0.9333 -0.3120 0.084 Uiso 1 1 calc . . .
C106 C 0.5089(4) 0.7135(8) -0.0950(3) 0.0562(17) Uani 1 1 d . . .
H106 H 0.5311 0.6535 -0.0717 0.067 Uiso 1 1 calc . . .
C107 C 0.5426(5) 0.6938(8) -0.1363(2) 0.0522(16) Uani 1 1 d . . .
H107 H 0.5876 0.6208 -0.1414 0.063 Uiso 1 1 calc . . .
C108 C 0.5101(4) 0.7832(6) -0.1720(2) 0.0429(13) Uani 1 1 d . . .
C109 C 0.4459(5) 0.8938(8) -0.1616(2) 0.0583(19) Uani 1 1 d . . .
H109 H 0.4247 0.9595 -0.1838 0.070 Uiso 1 1 calc . . .
C110 C 0.4130(5) 0.9070(8) -0.1184(3) 0.063(2) Uani 1 1 d . . .
H110 H 0.3687 0.9797 -0.1118 0.075 Uiso 1 1 calc D . .
C111 C 0.6477(10) 0.6943(13) -0.3475(3) 0.110(4) Uani 1 1 d . . .
H111 H 0.6324 0.5937 -0.3582 0.165 Uiso 1 1 calc RD . .
H121 H 0.7126 0.7043 -0.3459 0.165 Uiso 1 1 calc R . .
H131 H 0.6238 0.7702 -0.3676 0.165 Uiso 1 1 calc R . .
C112 C 0.4073(6) 0.8322(11) -0.0398(3) 0.077(3) Uani 1 1 d . . .
H112 H 0.3881 0.9362 -0.0349 0.116 Uiso 1 1 calc RD . .
H122 H 0.4537 0.8058 -0.0186 0.116 Uiso 1 1 calc R . .
H132 H 0.3564 0.7644 -0.0362 0.116 Uiso 1 1 calc R . .
N102 N 0.4447(4) 0.8167(7) -0.0866(2) 0.0569(15) Uani 1 1 d . . .
N101 N 0.6081(5) 0.7170(8) -0.3025(2) 0.0708(18) Uani 1 1 d . . .
C201 C 0.7582(5) 0.9512(8) -0.2192(3) 0.0570(17) Uani 1 1 d . . .
C202 C 0.7367(4) 0.9081(7) -0.1761(3) 0.0541(16) Uani 1 1 d . . .
H202 H 0.7015 0.9718 -0.1581 0.065 Uiso 1 1 calc . . .
C203 C 0.7682(5) 0.7696(9) -0.1599(3) 0.0580(19) Uani 1 1 d . . .
H203 H 0.7542 0.7410 -0.1308 0.070 Uiso 1 1 calc D . .
C204 C 0.8194(6) 0.6731(9) -0.1859(3) 0.068(2) Uani 1 1 d . . .
C205 C 0.8418(7) 0.7189(11) -0.2279(3) 0.079(3) Uani 1 1 d . . .
H205 H 0.8776 0.6554 -0.2457 0.094 Uiso 1 1 calc . . .
C206 C 0.8121(6) 0.8587(10) -0.2449(3) 0.073(2) Uani 1 1 d . . .
H206 H 0.8288 0.8891 -0.2735 0.088 Uiso 1 1 calc . . .
C207 C 0.8524(8) 0.5204(12) -0.1676(4) 0.111(4) Uani 1 1 d . . .
H207 H 0.8579 0.4479 -0.1916 0.166 Uiso 1 1 calc R . .
H217 H 0.8096 0.4827 -0.1460 0.166 Uiso 1 1 calc RD . .
H227 H 0.9105 0.5342 -0.1536 0.166 Uiso 1 1 calc R . .
O201 O 0.7288(4) 1.0878(6) -0.23757(19) 0.0868(19) Uani 1 1 d . . .
H201 H 0.6973 1.1338 -0.2194 0.130 Uiso 1 1 calc . . .
C301 C 0.3449(7) 0.6945(10) -0.3186(3) 0.080(3) Uani 1 1 d . . .
C302 C 0.3251(7) 0.8269(11) -0.3399(3) 0.085(3) Uani 1 1 d . . .
H302 H 0.2941 0.9043 -0.3248 0.102 Uiso 1 1 calc . . .
C303 C 0.3505(6) 0.8479(11) -0.3835(3) 0.082(2) Uani 1 1 d . . .
H303 H 0.3372 0.9409 -0.3973 0.099 Uiso 1 1 calc D . .
C304 C 0.3946(7) 0.7367(11) -0.4073(4) 0.079(3) Uani 1 1 d . . .
C305 C 0.4121(8) 0.6021(12) -0.3845(4) 0.114(4) Uani 1 1 d . . .
H305 H 0.4424 0.5233 -0.3993 0.137 Uiso 1 1 calc . . .
C306 C 0.3866(9) 0.5798(11) -0.3406(4) 0.109(4) Uani 1 1 d . . .
H306 H 0.3980 0.4867 -0.3265 0.131 Uiso 1 1 calc . . .
C307 C 0.4213(10) 0.7586(14) -0.4549(4) 0.121(6) Uani 1 1 d . . .
H307 H 0.3824 0.8338 -0.4684 0.181 Uiso 1 1 calc RD . .
H317 H 0.4156 0.6629 -0.4706 0.181 Uiso 1 1 calc R . .
H327 H 0.4833 0.7932 -0.4563 0.181 Uiso 1 1 calc R . .
O301 O 0.3193(7) 0.6660(9) -0.2761(3) 0.135(3) Uani 1 1 d . . .
H301 H 0.2706 0.7084 -0.2711 0.203 Uiso 1 1 calc . . .

loop_
_atom_site_aniso_label
_atom_site_aniso_U_11
_atom_site_aniso_U_22
_atom_site_aniso_U_33
_atom_site_aniso_U_23
_atom_site_aniso_U_13
_atom_site_aniso_U_12
Cd1 0.0471(2) 0.0338(2) 0.0396(2) -0.0001(4) -0.0002(2) -0.00236(18)
Cd2 0.0374(2) 0.03164(14) 0.04397(18) 0.0003(4) -0.00243(19) -0.00107(18)
Cd3 0.0407(2) 0.0313(2) 0.0463(3) 0.0006(3) -0.0001(2) 0.00063(17)
Cl 0.1089(17) 0.0600(12) 0.0562(12) 0.0061(11) 0.0021(12) 0.0173(11)
C1 0.065(4) 0.033(3) 0.049(4) 0.008(3) -0.011(3) -0.014(3)
N1 0.216(12) 0.084(6) 0.061(5) 0.007(4) -0.035(7) -0.027(6)
C2 0.053(4) 0.039(4) 0.049(4) 0.001(3) -0.007(3) 0.000(3)
N2 0.062(4) 0.043(4) 0.054(4) 0.005(3) -0.005(3) 0.003(3)
C3 0.041(3) 0.051(4) 0.069(5) -0.002(4) 0.008(4) -0.007(3)
N3 0.054(4) 0.051(4) 0.073(4) -0.012(3) 0.011(3) -0.001(3)
C4 0.055(4) 0.039(4) 0.045(4) 0.001(3) 0.003(3) -0.007(3)
N4 0.061(4) 0.049(4) 0.053(4) -0.002(3) 0.002(3) -0.007(3)
C5 0.050(4) 0.039(4) 0.047(4) -0.001(3) 0.003(3) 0.001(3)
N5 0.066(4) 0.040(3) 0.052(4) 0.010(3) 0.000(3) 0.013(3)
C6 0.039(3) 0.055(4) 0.053(4) 0.001(3) 0.001(3) -0.005(3)
N6 0.052(3) 0.061(4) 0.057(4) -0.004(3) -0.001(3) -0.004(3)
C7 0.057(4) 0.037(4) 0.064(5) -0.006(4) -0.009(4) -0.001(3)
N7 0.063(4) 0.043(4) 0.072(5) -0.005(3) -0.006(3) -0.007(3)
C101 0.139(8) 0.045(4) 0.053(5) -0.003(4) 0.005(5) 0.008(5)
C102 0.097(6) 0.042(4) 0.060(5) 0.005(3) -0.007(5) 0.003(4)
C103 0.054(4) 0.037(3) 0.055(4) 0.005(3) -0.011(3) 0.000(3)
C104 0.088(5) 0.042(3) 0.062(4) 0.013(5) -0.012(5) 0.006(3)
C105 0.102(6) 0.059(4) 0.049(4) 0.015(4) -0.007(5) -0.003(4)
C106 0.052(3) 0.061(4) 0.055(4) 0.013(4) -0.010(3) 0.011(3)
C107 0.054(4) 0.052(4) 0.051(4) 0.008(3) -0.004(3) 0.012(3)
C108 0.050(3) 0.036(3) 0.043(3) 0.004(3) -0.009(3) -0.001(3)
C109 0.067(5) 0.045(4) 0.063(5) 0.005(3) -0.015(4) 0.011(3)
C110 0.071(5) 0.058(4) 0.059(4) -0.002(4) -0.016(4) 0.025(4)
C111 0.177(12) 0.108(8) 0.045(5) 0.005(6) 0.016(6) 0.002(9)
C112 0.092(7) 0.090(6) 0.049(4) -0.003(5) -0.006(4) 0.028(5)
N102 0.057(3) 0.059(3) 0.055(4) -0.001(3) -0.010(3) 0.008(3)
N101 0.098(5) 0.067(4) 0.047(3) -0.007(3) -0.002(4) -0.002(4)
C201 0.052(4) 0.060(4) 0.059(4) -0.005(4) 0.007(3) -0.001(3)
C202 0.048(4) 0.054(4) 0.060(4) -0.010(3) 0.002(3) 0.005(3)
C203 0.059(4) 0.064(4) 0.052(4) 0.005(3) -0.001(3) -0.005(4)
C204 0.068(5) 0.062(4) 0.073(6) -0.013(4) -0.010(4) 0.019(4)
C205 0.087(6) 0.090(6) 0.059(5) -0.019(5) -0.003(5) 0.028(5)
C206 0.079(5) 0.097(5) 0.045(5) 0.007(5) 0.010(4) 0.007(4)
C207 0.129(9) 0.103(8) 0.100(8) 0.007(7) -0.010(7) 0.053(7)
O201 0.109(5) 0.073(3) 0.078(5) 0.022(3) 0.029(3) 0.010(3)
C301 0.106(7) 0.072(5) 0.062(5) 0.007(5) 0.023(5) 0.024(5)
C302 0.113(8) 0.069(6) 0.074(6) 0.005(5) 0.017(5) 0.038(6)
C303 0.097(6) 0.070(6) 0.080(6) 0.006(5) -0.001(6) 0.009(5)
C304 0.081(6) 0.093(7) 0.062(5) -0.020(6) -0.002(5) -0.002(5)
C305 0.142(10) 0.073(6) 0.127(10) -0.029(7) 0.027(9) 0.028(6)
C306 0.142(10) 0.062(6) 0.124(10) 0.008(6) 0.035(8) 0.029(6)
C307 0.116(12) 0.155(15) 0.091(10) -0.010(8) 0.011(7) -0.013(8)
O301 0.209(9) 0.099(5) 0.097(6) 0.016(5) 0.050(6) 0.056(6)

loop_
_atom_type_symbol
_atom_type_description
_atom_type_scat_dispersion_real
_atom_type_scat_dispersion_imag
_atom_type_scat_source
C C 0.0033 0.0016 'International Tables Vol C Tables 4.2.6.8 and 6.1.1.4'
H H 0.0000 0.0000 'International Tables Vol C Tables 4.2.6.8 and 6.1.1.4'
Cd Cd -0.8075 1.2024 'International Tables Vol C Tables 4.2.6.8 and 6.1.1.4'
N N 0.0061 0.0033 'International Tables Vol C Tables 4.2.6.8 and 6.1.1.4'
Cl Cl 0.1484 0.1585 'International Tables Vol C Tables 4.2.6.8 and 6.1.1.4'
O O 0.0106 0.0060 'International Tables Vol C Tables 4.2.6.8 and 6.1.1.4'

loop_
_geom_angle_atom_site_label_1
_geom_angle_atom_site_label_2
_geom_angle_atom_site_label_3
_geom_angle
_geom_angle_site_symmetry_1
_geom_angle_site_symmetry_2
_geom_angle_site_symmetry_3
C1 Cd1 C2 114.5(3) . . .
C1 Cd1 C3 108.9(3) . . .
C1 Cd1 C4 115.0(3) . . .
C2 Cd1 C3 102.9(3) . . .
C2 Cd1 C4 108.8(3) . . .
C3 Cd1 C4 105.7(3) . . .
N2 Cd2 N5 175.4(2) . . .
N2 Cd2 N6 93.0(2) . . .
N2 Cd2 N7 88.3(2) . . 1_545
N2 Cd2 N4 92.3(2) . . 1_565
N2 Cd2 N3 96.1(2) . . 4_465
N5 Cd2 N6 85.1(2) . . .
N5 Cd2 N7 87.5(2) . . 1_545
N4 Cd2 N5 91.8(2) 1_565 . .
N3 Cd2 N5 85.8(2) 4_465 . .
N6 Cd2 N7 86.6(2) . . 1_545
N4 Cd2 N6 88.8(2) 1_565 . .
N3 Cd2 N6 170.9(3) 4_465 . .
N4 Cd2 N7 175.3(2) 1_565 . 1_545
N3 Cd2 N7 93.2(2) 4_465 . 1_545
N3 Cd2 N4 91.4(2) 4_465 . 1_565
Cl Cd3 C5 112.4(2) . . .
Cl Cd3 C7 108.5(2) . . .
Cl Cd3 C6 108.8(2) . . 4_475
C5 Cd3 C7 109.4(3) . . .
C5 Cd3 C6 110.4(3) . . 4_475
C6 Cd3 C7 107.2(3) 4_475 . .
C201 O201 H201 109.52 . . .
C301 O301 H301 109.45 . . .
Cd2 N2 C2 173.9(6) . . .
Cd2 N3 C3 177.6(7) 4_565 . .
Cd2 N4 C4 174.0(6) 1_545 . .
Cd2 N5 C5 164.7(6) . . .
Cd2 N6 C6 170.9(6) . . .
Cd2 N7 C7 165.3(6) 1_565 . .
C101 N101 C105 121.5(7) . . .
C101 N101 C111 118.5(8) . . .
C105 N101 C111 119.9(7) . . .
C106 N102 C112 119.7(7) . . .
C106 N102 C110 121.2(7) . . .
C110 N102 C112 119.1(6) . . .
Cd1 C1 N1 179.4(9) . . .
Cd1 C2 N2 172.9(7) . . .
Cd1 C3 N3 174.8(7) . . .
Cd1 C4 N4 170.8(7) . . .
Cd3 C5 N5 174.7(7) . . .
Cd3 C6 N6 175.5(7) 4_575 . .
Cd3 C7 N7 172.6(7) . . .
N101 C101 C102 120.5(8) . . .
C101 C102 C103 120.1(8) . . .
C102 C103 C104 116.4(8) . . .
C102 C103 C108 120.5(7) . . .
C104 C103 C108 123.1(6) . . .
C103 C104 C105 121.1(7) . . .
N101 C105 C104 120.4(7) . . .
N102 C106 C107 121.6(7) . . .
C106 C107 C108 120.2(6) . . .
C103 C108 C109 121.8(5) . . .
C103 C108 C107 121.7(5) . . .
C107 C108 C109 116.5(6) . . .
C108 C109 C110 120.4(6) . . .
N102 C110 C109 120.0(7) . . .
N101 C101 H101 119.74 . . .
C102 C101 H101 119.81 . . .
C103 C102 H102 119.84 . . .
C101 C102 H102 120.03 . . .
C105 C104 H104 119.37 . . .
C103 C104 H104 119.57 . . .
N101 C105 H105 119.71 . . .
C104 C105 H105 119.92 . . .
C107 C106 H106 119.26 . . .
N102 C106 H106 119.19 . . .
C108 C107 H107 119.70 . . .
C106 C107 H107 120.06 . . .
C108 C109 H109 119.71 . . .
C110 C109 H109 119.90 . . .
C109 C110 H110 119.97 . . .
N102 C110 H110 120.00 . . .
N101 C111 H131 109.52 . . .
H111 C111 H121 109.44 . . .
H111 C111 H131 109.47 . . .
H121 C111 H131 109.44 . . .
N101 C111 H121 109.49 . . .
N101 C111 H111 109.47 . . .
N102 C112 H132 109.46 . . .
N102 C112 H112 109.45 . . .
H112 C112 H132 109.51 . . .
H122 C112 H132 109.45 . . .
N102 C112 H122 109.44 . . .
H112 C112 H122 109.52 . . .
C202 C201 C206 119.9(7) . . .
O201 C201 C202 122.4(7) . . .
O201 C201 C206 117.7(8) . . .
C201 C202 C203 119.3(7) . . .
C202 C203 C204 121.4(8) . . .
C203 C204 C207 120.5(8) . . .
C205 C204 C207 120.9(8) . . .
C203 C204 C205 118.6(8) . . .
C204 C205 C206 121.3(9) . . .
C201 C206 C205 119.5(8) . . .
C201 C202 H202 120.43 . . .
C203 C202 H202 120.28 . . .
C204 C203 H203 119.32 . . .
C202 C203 H203 119.30 . . .
C204 C205 H205 119.47 . . .
C206 C205 H205 119.23 . . .
C205 C206 H206 120.25 . . .
C201 C206 H206 120.26 . . .
C204 C207 H207 109.45 . . .
C204 C207 H227 109.43 . . .
H207 C207 H217 109.53 . . .
H207 C207 H227 109.53 . . .
H217 C207 H227 109.42 . . .
C204 C207 H217 109.45 . . .
O301 C301 C306 116.9(9) . . .
C302 C301 C306 120.1(9) . . .
O301 C301 C302 122.8(9) . . .
C301 C302 C303 120.4(9) . . .
C302 C303 C304 122.1(9) . . .
C303 C304 C305 115.6(10) . . .
C303 C304 C307 122.2(9) . . .
C305 C304 C307 122.2(10) . . .
C304 C305 C306 122.7(10) . . .
C301 C306 C305 119.1(9) . . .
C301 C302 H302 119.67 . . .
C303 C302 H302 119.97 . . .
C302 C303 H303 118.83 . . .
C304 C303 H303 119.05 . . .
C304 C305 H305 118.69 . . .
C306 C305 H305 118.66 . . .
C301 C306 H306 120.53 . . .
C305 C306 H306 120.41 . . .
C304 C307 H307 109.46 . . .
C304 C307 H317 109.50 . . .
C304 C307 H327 109.37 . . .
H307 C307 H317 109.53 . . .
H307 C307 H327 109.48 . . .
H317 C307 H327 109.48 . . .

loop_
_geom_bond_atom_site_label_1
_geom_bond_atom_site_label_2
_geom_bond_distance
_geom_bond_site_symmetry_1
_geom_bond_site_symmetry_2
Cd1 C1 2.289(9) . .
Cd1 C2 2.220(7) . .
Cd1 C3 2.225(8) . .
Cd1 C4 2.209(7) . .
Cd2 N2 2.314(6) . .
Cd2 N5 2.433(6) . .
Cd2 N6 2.335(7) . .
Cd2 N7 2.353(6) . 1_545
Cd2 N4 2.322(7) . 1_565
Cd2 N3 2.302(8) . 4_465
Cd3 Cl 2.474(3) . .
Cd3 C5 2.223(7) . .
Cd3 C7 2.223(8) . .
Cd3 C6 2.208(8) . 4_475
O201 C201 1.380(9) . .
O201 H201 0.8191 . .
O301 C301 1.350(13) . .
N1 C1 1.015(13) . .
O301 H301 0.8196 . .
N2 C2 1.137(10) . .
N3 C3 1.136(11) . .
N4 C4 1.148(10) . .
N5 C5 1.111(10) . .
N6 C6 1.129(10) . .
N7 C7 1.103(10) . .
N101 C111 1.481(12) . .
N101 C105 1.341(11) . .
N101 C101 1.319(11) . .
N102 C106 1.328(9) . .
N102 C110 1.320(10) . .
N102 C112 1.511(11) . .
C101 C102 1.359(13) . .
C102 C103 1.407(10) . .
C103 C108 1.469(11) . .
C103 C104 1.390(12) . .
C104 C105 1.339(14) . .
C106 C107 1.343(11) . .
C107 C108 1.406(9) . .
C108 C109 1.384(9) . .
C109 C110 1.386(11) . .
C101 H101 0.9296 . .
C102 H102 0.9310 . .
C104 H104 0.9300 . .
C105 H105 0.9314 . .
C106 H106 0.9306 . .
C107 H107 0.9303 . .
C109 H109 0.9307 . .
C110 H110 0.9297 . .
C111 H121 0.9596 . .
C111 H131 0.9604 . .
C111 H111 0.9595 . .
C112 H112 0.9599 . .
C112 H122 0.9598 . .
C112 H132 0.9595 . .
C201 C206 1.367(12) . .
C201 C202 1.380(12) . .
C202 C203 1.380(10) . .
C203 C204 1.371(12) . .
C204 C205 1.360(13) . .
C204 C207 1.518(14) . .
C205 C206 1.390(13) . .
C202 H202 0.9306 . .
C203 H203 0.9291 . .
C205 H205 0.9311 . .
C206 H206 0.9292 . .
C207 H227 0.9593 . .
C207 H207 0.9598 . .
C207 H217 0.9602 . .
C301 C306 1.344(14) . .
C301 C302 1.349(13) . .
C302 C303 1.370(13) . .
C303 C304 1.366(14) . .
C304 C307 1.490(17) . .
C304 C305 1.381(15) . .
C305 C306 1.380(17) . .
C302 H302 0.9308 . .
C303 H303 0.9299 . .
C305 H305 0.9305 . .
C306 H306 0.9293 . .
C307 H307 0.9589 . .
C307 H317 0.9604 . .
C307 H327 0.9612 . .

loop_
_geom_contact_atom_site_label_1
_geom_contact_atom_site_label_2
_geom_contact_distance
_geom_contact_site_symmetry_1
_geom_contact_site_symmetry_2
Cl O201 3.180(6) . .
O201 O301 2.78(1) . 4_575

loop_
_geom_torsion_atom_site_label_1
_geom_torsion_atom_site_label_2
_geom_torsion_atom_site_label_3
_geom_torsion_atom_site_label_4
_geom_torsion
_geom_torsion_site_symmetry_1
_geom_torsion_site_symmetry_2
_geom_torsion_site_symmetry_3
_geom_torsion_site_symmetry_4
C102 C103 C108 C107 26.2(10) . . . .
C102 C103 C108 C109 -155.0(7) . . . .
C104 C103 C108 C107 -155.4(7) . . . .
C104 C103 C108 C109 23.4(10) . . . .
